data_2017001
loop_
_publ_author_name
'Janczak, Jan'
'Perp\'etuo, Genivaldo Julio'

_publ_section_title
;
 Two-dimensional hydrogen-bonded networks in
 1-(diaminomethylene)thiouron-1-ium nitrate and
 bis[1-(diaminomethylene)thiouron-1-ium] phosphonate monohydrate
;
_journal_coeditor_code FG3078
_journal_issue 3
_journal_name_full 'Acta Crystallographica Section C'
_journal_page_first o118
_journal_page_last o120
_journal_paper_doi 10.1107/S0108270109006325
_journal_volume 65
_journal_year 2009
_chemical_formula_iupac 'C2 H7 N4 S +, N O3 -'
_chemical_formula_moiety 'C2 H7 N4 S +, N O3 -'
_chemical_formula_sum 'C2 H7 N5 O3 S'
_chemical_formula_weight 181.19
_chemical_name_systematic
;
1-(diaminomethylene)thiouron-1-ium nitrate
;
_space_group_IT_number 14
_symmetry_cell_setting monoclinic
_symmetry_space_group_name_Hall '-P 2yn'
_symmetry_space_group_name_H-M 'P 1 21/n 1'
_atom_sites_solution_hydrogens geom
_atom_sites_solution_primary direct
_atom_sites_solution_secondary difmap
_audit_creation_method SHELXL-97
_cell_angle_alpha 90.00
_cell_angle_beta 115.08(3)
_cell_angle_gamma 90.00
_cell_formula_units_Z 4
_cell_length_a 9.776(2)
_cell_length_b 8.3320(17)
_cell_length_c 10.003(2)
_cell_measurement_reflns_used 1307
_cell_measurement_temperature 295(2)
_cell_measurement_theta_max 28.3
_cell_measurement_theta_min 2.97
_cell_volume 738.0(3)
_computing_cell_refinement 'CrysAlis RED (Oxford Diffraction, 2006)'
_computing_data_collection 'CrysAlis CCD (Oxford Diffraction, 2006)'
_computing_data_reduction 'CrysAlis RED (Oxford Diffraction, 2006)'
_computing_molecular_graphics
;
Diamond (Brandenburg & Putz, 2006)
;
_computing_publication_material 'SHELXL97 (Sheldrick, 2008)'
_computing_structure_refinement 'SHELXL97 (Sheldrick, 2008)'
_computing_structure_solution 'SHELXS97 (Sheldrick, 2008)'
_diffrn_ambient_temperature 295(2)
_diffrn_detector_area_resol_mean '1024x1024 with blocks 2x2'
_diffrn_measured_fraction_theta_full 0.993
_diffrn_measured_fraction_theta_max 0.944
_diffrn_measurement_device_type 'Kuma KM-4 with area CCD detector'
_diffrn_measurement_method \w-scan
_diffrn_radiation_monochromator graphite
_diffrn_radiation_source 'fine-focus sealed tube'
_diffrn_radiation_type MoK\a
_diffrn_radiation_wavelength 0.71073
_diffrn_reflns_av_R_equivalents 0.0255
_diffrn_reflns_av_sigmaI/netI 0.0244
_diffrn_reflns_limit_h_max 13
_diffrn_reflns_limit_h_min -13
_diffrn_reflns_limit_k_max 11
_diffrn_reflns_limit_k_min -10
_diffrn_reflns_limit_l_max 13
_diffrn_reflns_limit_l_min -13
_diffrn_reflns_number 8419
_diffrn_reflns_theta_full 28.30
_diffrn_reflns_theta_max 29.34
_diffrn_reflns_theta_min 3.32
_exptl_absorpt_coefficient_mu 0.409
_exptl_absorpt_correction_T_max 0.9423
_exptl_absorpt_correction_T_min 0.8652
_exptl_absorpt_correction_type numerical
_exptl_absorpt_process_details
;
(CrysAlis RED; Oxford Diffraction, 2006)
;
_exptl_crystal_colour colourless
_exptl_crystal_density_diffrn 1.631
_exptl_crystal_density_meas 1.63
_exptl_crystal_density_method flotation
_exptl_crystal_description paralellepiped
_exptl_crystal_F_000 376
_exptl_crystal_size_max 0.36
_exptl_crystal_size_mid 0.32
_exptl_crystal_size_min 0.14
_refine_diff_density_max 0.181
_refine_diff_density_min -0.163
_refine_ls_extinction_coef 0.0029(4)
_refine_ls_extinction_expression Fc^*^=kFc[1+0.001xFc^2^\l^3^/sin(2\q)]^-1/4^
_refine_ls_extinction_method SHELXL97
_refine_ls_goodness_of_fit_ref 1.002
_refine_ls_hydrogen_treatment constr
_refine_ls_matrix_type full
_refine_ls_number_parameters 104
_refine_ls_number_reflns 1915
_refine_ls_number_restraints 0
_refine_ls_restrained_S_all 1.002
_refine_ls_R_factor_all 0.0531
_refine_ls_R_factor_gt 0.0324
_refine_ls_shift/su_max 0.000
_refine_ls_shift/su_mean 0.000
_refine_ls_structure_factor_coef Fsqd
_refine_ls_weighting_details 'calc w=1/[\s^2^(Fo^2^)+(0.0474P)^2^] where P=(Fo^2^+2Fc^2^)/3'
_refine_ls_weighting_scheme calc
_refine_ls_wR_factor_gt 0.0789
_refine_ls_wR_factor_ref 0.0867
_reflns_number_gt 1307
_reflns_number_total 1915
_reflns_threshold_expression I>2\s(I)
_cod_data_source_file fg3078.cif
_cod_data_source_block I
_cod_original_sg_symbol_H-M 'P 21/n'
_cod_database_code 2017001
_cod_database_fobs_code 2017001

loop_
_symmetry_equiv_pos_as_xyz
'x, y, z'
'-x+1/2, y+1/2, -z+1/2'
'-x, -y, -z'
'x-1/2, -y-1/2, z-1/2'

loop_
_atom_site_type_symbol
_atom_site_label
_atom_site_fract_x
_atom_site_fract_y
_atom_site_fract_z
_atom_site_U_iso_or_equiv
_atom_site_adp_type
_atom_site_calc_flag
_atom_site_refinement_flags
_atom_site_occupancy
_atom_site_disorder_assembly
_atom_site_disorder_group
N N5 0.69428(14) 0.65872(13) 1.07747(13) 0.0462(3) Uani d . 1 . .
O O1 0.59382(13) 0.69920(12) 0.95482(11) 0.0506(3) Uani d . 1 . .
O O2 0.72641(15) 0.51615(11) 1.10551(11) 0.0621(4) Uani d . 1 . .
O O3 0.75985(17) 0.76409(11) 1.17092(12) 0.0602(4) Uani d . 1 . .
S S1 0.54164(6) 0.23394(4) 0.57070(4) 0.05162(16) Uani d . 1 . .
C C1 0.56851(16) 0.33955(15) 0.72214(14) 0.0363(3) Uani d . 1 . .
N N1 0.61549(15) 0.27710(14) 0.86351(11) 0.0386(3) Uani d D 1 . .
H H1 0.6390 0.3432 0.9360 0.046 Uiso d D 1 . .
C C2 0.63273(16) 0.12143(15) 0.90974(15) 0.0363(3) Uani d . 1 . .
N N2 0.54808(15) 0.49519(13) 0.71795(13) 0.0494(3) Uani d . 1 . .
H H21 0.5638 0.5468 0.7976 0.059 Uiso calc R 1 . .
H H22 0.5189 0.5458 0.6355 0.059 Uiso calc R 1 . .
N N3 0.67546(14) 0.09650(15) 1.05159(13) 0.0471(3) Uani d . 1 . .
H H31 0.6875 0.0001 1.0854 0.057 Uiso calc R 1 . .
H H32 0.6914 0.1766 1.1106 0.057 Uiso calc R 1 . .
N N4 0.60813(17) 0.00144(14) 0.81904(14) 0.0546(4) Uani d . 1 . .
H H41 0.6198 -0.0954 0.8517 0.066 Uiso calc R 1 . .
H H42 0.5802 0.0190 0.7264 0.066 Uiso calc R 1 . .

loop_
_atom_site_aniso_label
_atom_site_aniso_U_11
_atom_site_aniso_U_22
_atom_site_aniso_U_33
_atom_site_aniso_U_12
_atom_site_aniso_U_13
_atom_site_aniso_U_23
N5 0.0567(8) 0.0397(6) 0.0407(6) -0.0002(5) 0.0177(6) 0.0010(5)
O1 0.0609(7) 0.0412(5) 0.0375(6) 0.0087(5) 0.0092(5) 0.0013(5)
O2 0.0718(9) 0.0430(5) 0.0509(7) 0.0028(5) 0.0095(6) 0.0046(5)
O3 0.0788(10) 0.0402(6) 0.0413(6) -0.0101(6) 0.0102(6) -0.0067(4)
S1 0.0629(4) 0.0480(2) 0.0454(2) 0.00012(19) 0.0264(2) -0.00206(15)
C1 0.0409(8) 0.0313(7) 0.0351(7) 0.0004(6) 0.0116(6) 0.0025(6)
N1 0.0541(8) 0.0292(6) 0.0293(6) 0.0007(5) 0.0146(6) -0.0026(5)
C2 0.0386(8) 0.0327(7) 0.0373(7) 0.0019(6) 0.0157(6) 0.0024(6)
N2 0.0755(10) 0.0309(6) 0.0353(6) 0.0046(6) 0.0174(6) 0.0014(5)
N3 0.0616(9) 0.0364(6) 0.0371(6) 0.0022(6) 0.0150(6) 0.0048(5)
N4 0.0907(11) 0.0294(6) 0.0423(7) 0.0059(6) 0.0266(7) 0.0030(5)

loop_
_atom_type_symbol
_atom_type_description
_atom_type_scat_dispersion_real
_atom_type_scat_dispersion_imag
_atom_type_scat_source
C C 0.0033 0.0016 'International Tables Vol C Tables 4.2.6.8 and 6.1.1.4'
H H 0.0000 0.0000 'International Tables Vol C Tables 4.2.6.8 and 6.1.1.4'
N N 0.0061 0.0033 'International Tables Vol C Tables 4.2.6.8 and 6.1.1.4'
O O 0.0106 0.0060 'International Tables Vol C Tables 4.2.6.8 and 6.1.1.4'
S S 0.1246 0.1234 'International Tables Vol C Tables 4.2.6.8 and 6.1.1.4'

loop_
_geom_angle_atom_site_label_1
_geom_angle_atom_site_label_2
_geom_angle_atom_site_label_3
_geom_angle_site_symmetry_1
_geom_angle_site_symmetry_3
_geom_angle
_geom_angle_publ_flag
O2 N5 O3 . . 120.64(12) ?
O2 N5 O1 . . 120.18(12) ?
O3 N5 O1 . . 119.17(12) ?
N2 C1 N1 . . 112.54(12) ?
N2 C1 S1 . . 121.89(10) ?
N1 C1 S1 . . 125.56(10) ?
C2 N1 C1 . . 129.90(11) ?
C2 N1 H1 . . 112 ?
C1 N1 H1 . . 118 ?
N4 C2 N3 . . 120.73(13) ?
N4 C2 N1 . . 122.31(13) ?
N3 C2 N1 . . 116.97(12) ?
C1 N2 H21 . . 120.0 ?
C1 N2 H22 . . 120.0 ?
H21 N2 H22 . . 120.0 ?
C2 N3 H31 . . 120.0 ?
C2 N3 H32 . . 120.0 ?
H31 N3 H32 . . 120.0 ?
C2 N4 H41 . . 120.0 ?
C2 N4 H42 . . 120.0 ?
H41 N4 H42 . . 120.0 ?

loop_
_geom_bond_atom_site_label_1
_geom_bond_atom_site_label_2
_geom_bond_site_symmetry_2
_geom_bond_distance
_geom_bond_publ_flag
N5 O2 . 1.2303(15) ?
N5 O3 . 1.2440(15) ?
N5 O1 . 1.2498(15) ?
S1 C1 . 1.6736(14) ?
C1 N2 . 1.3100(17) ?
C1 N1 . 1.3896(17) ?
N1 C2 . 1.3632(16) ?
N1 H1 . 0.8600 ?
C2 N4 . 1.3021(17) ?
C2 N3 . 1.3148(18) ?
N2 H21 . 0.8600 ?
N2 H22 . 0.8600 ?
N3 H31 . 0.8600 ?
N3 H32 . 0.8600 ?
N4 H41 . 0.8600 ?
N4 H42 . 0.8600 ?

loop_
_geom_hbond_atom_site_label_D
_geom_hbond_atom_site_label_H
_geom_hbond_atom_site_label_A
_geom_hbond_site_symmetry_A
_geom_hbond_distance_DH
_geom_hbond_distance_HA
_geom_hbond_distance_DA
_geom_hbond_angle_DHA
_geom_hbond_publ_flag
N1 H1 O2 . 0.86 2.11 2.9627(16) 171 y
N2 H21 O1 . 0.86 1.94 2.7938(16) 169 y
N2 H22 S1 3_666 0.86 2.63 3.4717(14) 165 y
N3 H31 O3 1_545 0.86 2.14 2.9903(17) 169 y
N3 H32 O3 2_647 0.86 2.16 2.9268(18) 149 y
N4 H41 O1 1_545 0.86 2.07 2.8927(16) 160 y
N4 H42 S1 . 0.86 2.30 2.9962(14) 139 y
